data_2213925
loop_
_publ_author_name
'Abdelhedi, Mohamed'
'Dammak, Mohamed'
'Cousson, Alain'
'J\'erome, Marrot'
'Abdelwaheb, Kolsi'

_publ_contact_author_address
;   Laboratoire L\'eon Brillouin
    CE/Saclay, B\^at. 563
    91191 Gif-sur-Yvette Cedex
    France
    and
    Laboratoire de l'Etat Solide
    Facult\'e des Sciences de Sfax
    3018 Sfax Tunisie
;
_publ_contact_author_email m_abdelhedi2002@yahoo.fr
_publ_contact_author_fax 21674274437
_publ_contact_author_name 'Abdelhedi Mohamed'
_publ_contact_author_phone 21623359355
_publ_section_title
;
 (NH~4~)~2~(SO~4~)~0.71~(SeO~4~)~0.29~Te(OH)~6~
;
_journal_coeditor_code PK2023
_journal_date_accepted 2007-05-15
_journal_date_recd_electronic 2007-05-12
_journal_issue 6
_journal_name_full 'Acta Crystallographica Section E'
_journal_page_first i148
_journal_page_last i148
_journal_paper_category QI
_journal_paper_doi 10.1107/S1600536807024075
_journal_volume 63
_journal_year 2007
_chemical_formula_moiety '2(N H4)+, O4 S0.71 Se0.29 2-, H6 O6 Te'
_chemical_formula_sum 'H14 N2 O10 S0.71 Se0.29 Te'
_chemical_formula_weight 385.23
_chemical_name_systematic 'Diammonium sulfate-selenate tellurate'
_space_group_IT_number 14
_symmetry_cell_setting monoclinic
_symmetry_space_group_name_Hall '-P 2ybc'
_symmetry_space_group_name_H-M 'P 1 21/c 1'
_atom_sites_solution_hydrogens geom
_atom_sites_solution_primary direct
_audit_creation_method CRYSTALS_ver_12.51
_cell_angle_alpha 90
_cell_angle_beta 106.8270(10)
_cell_angle_gamma 90
_cell_formula_units_Z 4
_cell_length_a 13.7340(2)
_cell_length_b 6.65830(10)
_cell_length_c 11.4582(2)
_cell_measurement_reflns_used 7138
_cell_measurement_temperature 298
_cell_measurement_theta_max 30.1
_cell_measurement_theta_min 2.7
_cell_volume 1002.93(3)
_computing_cell_refinement DENZO/SCALEPACK
_computing_data_collection 'COLLECT (Nonius, 2001)'
_computing_data_reduction 'DENZO/SCALEPACK (Otwinowski & Minor, 1997)'
_computing_molecular_graphics 'DIAMOND (Brandenburg & Berndt, 1999)'
_computing_publication_material CRYSTALS
_computing_structure_refinement 'CRYSTALS (Betteridge <i>et al.</i>,  2003)'
_computing_structure_solution 'SHELXS86 (Sheldrick, 1986)'
_diffrn_ambient_temperature 298
_diffrn_measured_fraction_theta_full 0.997
_diffrn_measured_fraction_theta_max 0.995
_diffrn_measurement_device_type 'Nonius KappaCCD'
_diffrn_measurement_method '\f rotation scans with 2\%steps'
_diffrn_radiation_monochromator graphite
_diffrn_radiation_type 'Mo K\a'
_diffrn_radiation_wavelength 0.71073
_diffrn_reflns_av_R_equivalents 0.030
_diffrn_reflns_limit_h_max 19
_diffrn_reflns_limit_h_min -19
_diffrn_reflns_limit_k_max 9
_diffrn_reflns_limit_k_min -8
_diffrn_reflns_limit_l_max 16
_diffrn_reflns_limit_l_min -16
_diffrn_reflns_number 14354
_diffrn_reflns_theta_full 29.5
_diffrn_reflns_theta_max 30.1
_diffrn_reflns_theta_min 3.1
_diffrn_standards_number 0
_exptl_absorpt_coefficient_mu 4.20
_exptl_absorpt_correction_T_max 0.43
_exptl_absorpt_correction_T_min 0.32
_exptl_absorpt_correction_type multi-scan
_exptl_absorpt_process_details '(MULABS in PLATON; Spek, 1998)'
_exptl_crystal_colour colourless
_exptl_crystal_density_diffrn 2.552
_exptl_crystal_description parallelepiped
_exptl_crystal_F_000 724.66
_exptl_crystal_size_max 0.30
_exptl_crystal_size_mid 0.26
_exptl_crystal_size_min 0.20
_refine_diff_density_max 0.64
_refine_diff_density_min -0.42
_refine_ls_extinction_coef 22.5(17)
_refine_ls_extinction_method 'Larson 1970 Crystallographic Computing eq 22'
_refine_ls_goodness_of_fit_ref 1.01
_refine_ls_hydrogen_treatment refall
_refine_ls_matrix_type full
_refine_ls_number_parameters 114
_refine_ls_number_reflns 2213
_refine_ls_number_restraints 1
_refine_ls_R_factor_all 0.0222
_refine_ls_R_factor_gt 0.0159
_refine_ls_shift/su_max 0.000517
_refine_ls_structure_factor_coef F
_refine_ls_weighting_details
;
Method, part 1, Chebychev polynomial, (Watkin, 1994, Prince,
1982)
[weight] = 1.0/[A~0~*T~0~(x)+A~1~*T~1~(x) ... +A~n-1~]*T~n-1~(x)]
where A~i~ are the Chebychev coefficients listed below and x= Fcalc/Fmax
Method = Robust Weighting (Prince, 1982)
W = [weight] * [1-(deltaF/6*sigmaF)^2^]^2^
A~i~ are:
0.466 0.314 0.278
Prince, E. (1982). <i>Mathematical Techniques in Crystallography and
Materials Science</i>. Springer-Verlag: New York.
Watkin, D. (1994). <i>Acta Cryst.</i> A<b>50</b>, 411--437.
;
_refine_ls_weighting_scheme calc
_refine_ls_wR_factor_all 0.0267
_refine_ls_wR_factor_gt 0.0214
_refine_ls_wR_factor_ref 0.0214
_reflns_number_gt 2213
_reflns_number_total 2940
_reflns_threshold_expression I>3\s(I)
_cod_data_source_file pk2023.cif
_cod_data_source_block I
_cod_depositor_comments
;
The following automatic conversions were performed:
'_symmetry_cell_setting' value 'Monoclinic' changed to 'monoclinic'
according to '/home/saulius/struct/CIF-dictionaries/cif_core.dic'
dictionary named 'cif_core.dic' version 2.4.1 from 2010-06-29.

Automatic conversion script
Id: cif_fix_enum 1527 2010-12-29 10:47:43Z saulius 

The following automatic conversions were performed:

'_symmetry_cell_setting' value 'Monoclinic' changed to 'monoclinic'
according to /home/saulius/struct/CIF-dictionaries/cif_core.dic
dictionary named 'cif_core.dic' version 2.4.1 from 2010-06-29.

Automatic conversion script
Id: cif_fix_values 1715 2011-07-08 13:25:40Z adriana 
;
_cod_original_sg_symbol_H-M 'P 21/c'
_cod_original_formula_sum 'H14 N2 O10 S0.71 Se0.29 Te1'
_cod_database_code 2213925
_cod_database_fobs_code 2213925

loop_
_symmetry_equiv_pos_as_xyz
x,y,z
-x,-y,-z
-x,y+1/2,-z+1/2
x,-y+1/2,z+1/2

loop_
_atom_site_type_symbol
_atom_site_label
_atom_site_fract_x
_atom_site_fract_y
_atom_site_fract_z
_atom_site_U_iso_or_equiv
_atom_site_adp_type
_atom_site_occupancy
Te Te1 0.5000 0.0000 0.0000 0.0154 Uani 1.0000
Te Te2 0.0000 0.5000 0.0000 0.0147 Uani 1.0000
Se Se1 0.248690(13) -0.010650(13) 0.233850(13) 0.0152 Uani 0.2869(11)
S S1 0.248690(13) -0.010650(13) 0.233850(13) 0.0152 Uani 0.7131(11)
N N1 0.14479(12) 0.4841(2) 0.34630(14) 0.0278 Uani 1.0000
N N2 0.35360(14) 0.4953(2) 0.09225(17) 0.0352 Uani 1.0000
O O1 0.46433(12) -0.0932(2) 0.13912(13) 0.0452 Uani 1.0000
O O2 0.63403(8) -0.10532(19) 0.06867(11) 0.0283 Uani 1.0000
O O3 0.53678(11) 0.25802(19) 0.07172(13) 0.0401 Uani 1.0000
O O4 0.01747(9) 0.73221(17) 0.10219(11) 0.0261 Uani 1.0000
O O5 -0.05209(9) 0.35904(17) 0.11395(11) 0.0268 Uani 1.0000
O O6 0.13448(8) 0.41154(18) 0.08537(11) 0.0246 Uani 1.0000
O O7 0.20637(10) 0.0546(2) 0.33679(12) 0.0331 Uani 1.0000
O O8 0.33787(9) 0.12668(18) 0.23575(11) 0.0285 Uani 1.0000
O O9 0.28331(10) -0.22762(18) 0.25249(11) 0.0318 Uani 1.0000
O O10 0.16707(10) 0.00918(17) 0.11171(11) 0.0311 Uani 1.0000
H H1 0.4196 -0.0021 0.1629 0.0380 Uiso 1.0000
H H2 0.6289 -0.2126 0.1214 0.0450 Uiso 1.0000
H H3 0.6021 0.2640 0.1280 0.0470 Uiso 1.0000
H H4 0.0737 0.7940 0.0949 0.0470 Uiso 1.0000
H H5 -0.0969 0.4446 0.1410 0.0440 Uiso 1.0000
H H6 0.1315 0.2718 0.1009 0.0550 Uiso 1.0000

loop_
_atom_site_aniso_label
_atom_site_aniso_U_11
_atom_site_aniso_U_22
_atom_site_aniso_U_33
_atom_site_aniso_U_12
_atom_site_aniso_U_13
_atom_site_aniso_U_23
Te1 0.013986(18) 0.015896(18) 0.016686(18) 0.001266(18) 0.004796(18) 0.000916(18)
Te2 0.015036(18) 0.015496(18) 0.014246(18) -0.000284(18) 0.005266(18) 0.000376(18)
Se1 0.014780(13) 0.015480(13) 0.015440(13) -0.001180(13) 0.004510(13) -0.000510(13)
S1 0.014780(13) 0.015480(13) 0.015440(13) -0.001180(13) 0.004510(13) -0.000510(13)
N1 0.0320(7) 0.0270(7) 0.0255(6) 0.0011(5) 0.0100(6) -0.0006(5)
N2 0.0403(9) 0.0311(8) 0.0371(8) -0.0007(6) 0.0158(7) -0.0002(6)
O1 0.0571(9) 0.0488(8) 0.0440(8) 0.0286(7) 0.0374(7) 0.0248(7)
O2 0.0180(5) 0.0303(6) 0.0351(6) 0.0045(5) 0.0053(4) 0.0070(5)
O3 0.0372(7) 0.0227(6) 0.0469(8) 0.0033(5) -0.0092(6) -0.0090(5)
O4 0.0263(5) 0.0244(5) 0.0293(5) -0.0038(4) 0.0109(4) -0.0098(4)
O5 0.0324(6) 0.0246(5) 0.0295(6) 0.0026(5) 0.0187(5) 0.0077(4)
O6 0.0184(5) 0.0256(5) 0.0272(5) 0.0021(4) 0.0025(4) 0.0013(4)
O7 0.0347(6) 0.0374(6) 0.0337(6) -0.0065(5) 0.0199(5) -0.0074(5)
O8 0.0280(6) 0.0287(6) 0.0320(6) -0.0055(5) 0.0135(5) -0.0047(4)
O9 0.0306(6) 0.0244(6) 0.0360(6) 0.0017(5) 0.0028(5) 0.0016(5)
O10 0.0319(6) 0.0267(6) 0.0288(6) -0.0039(5) -0.0005(4) 0.0018(4)

loop_
_atom_type_symbol
_atom_type_scat_dispersion_real
_atom_type_scat_dispersion_imag
_atom_type_scat_source
H 0.0000 0.0000 'International Tables Vol C 4.2.6.8 and 6.1.1.4'
N 0.0061 0.0033 'International Tables Vol C 4.2.6.8 and 6.1.1.4'
O 0.0106 0.0060 'International Tables Vol C 4.2.6.8 and 6.1.1.4'
S 0.1246 0.1234 'International Tables Vol C 4.2.6.8 and 6.1.1.4'
Se -0.0929 2.2259 'International Tables Vol C 4.2.6.8 and 6.1.1.4'
Te -0.5308 1.6751 'International Tables Vol C 4.2.6.8 and 6.1.1.4'

loop_
_geom_angle_atom_site_label_1
_geom_angle_atom_site_label_2
_geom_angle_atom_site_label_3
_geom_angle_site_symmetry_1
_geom_angle_site_symmetry_3
_geom_angle
_geom_angle_publ_flag
O2 Te1 O3 2_655 2_655 92.85(5) ?
O2 Te1 O1 2_655 2_655 89.22(6) ?
O3 Te1 O1 2_655 2_655 91.89(7) ?
O2 Te1 O1 2_655 . 90.78(6) ?
O3 Te1 O1 2_655 . 88.11(7) ?
O1 Te1 O1 2_655 . 179.994 no
O2 Te1 O2 2_655 . 179.994 no
O3 Te1 O2 2_655 . 87.15(5) ?
O1 Te1 O2 2_655 . 90.78(6) no
O1 Te1 O2 . . 89.22(6) no
O2 Te1 O3 2_655 . 87.15(5) no
O3 Te1 O3 2_655 . 179.994 no
O1 Te1 O3 2_655 . 88.11(7) no
O1 Te1 O3 . . 91.89(7) no
O2 Te1 O3 . . 92.85(5) no
O6 Te2 O4 2_565 2_565 90.25(5) ?
O6 Te2 O5 2_565 2_565 89.79(5) ?
O4 Te2 O5 2_565 2_565 89.09(5) ?
O6 Te2 O4 2_565 . 89.75(5) ?
O4 Te2 O4 2_565 . 179.994 no
O5 Te2 O4 2_565 . 90.91(5) ?
O6 Te2 O5 2_565 . 90.21(5) ?
O4 Te2 O5 2_565 . 90.91(5) no
O5 Te2 O5 2_565 . 179.994 no
O4 Te2 O5 . . 89.09(5) no
O6 Te2 O6 2_565 . 179.994 no
O4 Te2 O6 2_565 . 89.75(5) no
O5 Te2 O6 2_565 . 90.21(5) no
O4 Te2 O6 . . 90.25(5) no
O5 Te2 O6 . . 89.79(5) no
O7 Se1 O8 . . 107.68(7) ?
O7 Se1 O9 . . 109.71(8) ?
O8 Se1 O9 . . 110.59(7) ?
O7 Se1 O10 . . 110.04(8) ?
O8 Se1 O10 . . 109.60(7) ?
O9 Se1 O10 . . 109.21(6) ?
O7 S1 O8 . . 107.68(7) ?
O7 S1 O9 . . 109.71(8) ?
O8 S1 O9 . . 110.59(7) ?
O7 S1 O10 . . 110.04(8) ?
O8 S1 O10 . . 109.60(7) ?
O9 S1 O10 . . 109.21(6) ?
Te1 O1 H1 . . 111.974 no
Te1 O2 H2 . . 107.281 no
Te1 O3 H3 . . 114.442 no
Te2 O4 H4 . . 105.768 no
Te2 O5 H5 . . 109.488 no
Te2 O6 H6 . . 108.017 no

loop_
_geom_bond_atom_site_label_1
_geom_bond_atom_site_label_2
_geom_bond_site_symmetry_2
_geom_bond_distance
_geom_bond_publ_flag
Te1 O2 2_655 1.9133(11) ?
Te1 O3 2_655 1.9083(12) ?
Te1 O1 2_655 1.9021(13) ?
Te1 O1 . 1.9021(13) ?
Te1 O2 . 1.9133(11) ?
Te1 O3 . 1.9083(12) ?
Te2 O6 2_565 1.9154(10) ?
Te2 O4 2_565 1.9122(11) ?
Te2 O5 2_565 1.9075(11) ?
Te2 O4 . 1.9122(11) ?
Te2 O5 . 1.9075(11) ?
Te2 O6 . 1.9154(10) ?
Se1 O7 . 1.5213(12) ?
Se1 O8 . 1.5236(12) ?
Se1 O9 . 1.5165(12) ?
Se1 O10 . 1.5246(12) ?
S1 O7 . 1.5213(12) ?
S1 O8 . 1.5236(12) ?
S1 O9 . 1.5165(12) ?
S1 O10 . 1.5246(12) ?
O1 H1 . 0.957 no
O2 H2 . 0.951 no
O3 H3 . 0.942 no
O4 H4 . 0.900 no
O5 H5 . 0.954 no
O6 H6 . 0.950 no

loop_
_geom_hbond_atom_site_label_D
_geom_hbond_atom_site_label_H
_geom_hbond_atom_site_label_A
_geom_hbond_site_symmetry_A
_geom_hbond_distance_DH
_geom_hbond_distance_HA
_geom_hbond_angle_DHA
O1 H1 O8 . 0.9572(13) 1.7984(12) 166.50(9)
O2 H2 O8 3_645 0.9512(12) 1.8974(11) 158.11(8)
O3 H3 O9 3_655 0.9420(13) 1.7628(12) 172.90(11)
O4 H4 O10 1_565 0.9000(11) 1.8951(12) 155.47(8)
O5 H5 O7 3_555 0.9538(12) 1.7558(12) 162.99(9)
O6 H6 O10 . 0.9504(12) 1.8101(12) 158.93(8)
